data_7060603
loop_
_publ_author_name
'Chen, Xiang'
'Guo, Zhaoqi'
'Zhang, Cong'
'Zhang, Jianguo'
'Ma, Haixia'

_publ_section_title
;
 Boosting intermolecular interactions of fused cyclic explosives: the way
 to thermostable and insensitive energetic materials with high density
;
_journal_issue 21
_journal_name_full 'New Journal of Chemistry'
_journal_page_first 9358
_journal_page_last 9367
_journal_paper_doi 10.1039/D1NJ00924A
_journal_volume 45
_journal_year 2021
_chemical_formula_moiety 'C3 H N6 O, H4 N, H2 O'
_chemical_formula_sum 'C3 H7 N7 O2'
_chemical_formula_weight 173.16
_space_group_crystal_system monoclinic
_space_group_IT_number 9
_space_group_name_Hall 'C -2yc'
_space_group_name_H-M_alt 'C 1 c 1'
_atom_sites_solution_hydrogens mixed
_atom_sites_solution_primary direct
_audit_creation_date 2020-11-17
_audit_creation_method
;
Olex2 1.2
(compiled 2018.05.29 svn.r3508 for OlexSys, GUI svn.r5506)
;
_audit_update_record
;
2021-03-31 deposited with the CCDC.	2021-04-19 downloaded from the CCDC.
;
_cell_angle_alpha 90
_cell_angle_beta 91.823(10)
_cell_angle_gamma 90
_cell_formula_units_Z 4
_cell_length_a 4.0295(11)
_cell_length_b 12.201(3)
_cell_length_c 14.678(4)
_cell_measurement_reflns_used 2879
_cell_measurement_temperature 296.15
_cell_measurement_theta_max 34.83
_cell_measurement_theta_min 3.62
_cell_volume 721.3(3)
_computing_cell_refinement 'SAINT v8.37A (Bruker, 2015)'
_computing_data_collection 'Bruker APEX3 Bruker-AXS, Madison WI'
_computing_data_reduction 'SAINT v8.37A (Bruker, 2015)'
_computing_molecular_graphics 'Olex2 (Dolomanov et al., 2009)'
_computing_publication_material 'Olex2 (Dolomanov et al., 2009)'
_computing_structure_refinement 'ShelXL (Sheldrick, 2015)'
_computing_structure_solution 'ShelXS (Sheldrick, 2008)'
_diffrn_ambient_temperature 296.15
_diffrn_measured_fraction_theta_full 0.980
_diffrn_measured_fraction_theta_max 0.984
_diffrn_measurement_device_type 'CCD area detector'
_diffrn_measurement_method 'phi and omega scans'
_diffrn_radiation_monochromator graphite
_diffrn_radiation_type MoK\a
_diffrn_radiation_wavelength 0.71073
_diffrn_reflns_av_R_equivalents 0.0625
_diffrn_reflns_av_unetI/netI 0.0798
_diffrn_reflns_Laue_measured_fraction_full 0.980
_diffrn_reflns_Laue_measured_fraction_max 0.984
_diffrn_reflns_limit_h_max 6
_diffrn_reflns_limit_h_min -5
_diffrn_reflns_limit_k_max 18
_diffrn_reflns_limit_k_min -19
_diffrn_reflns_limit_l_max 15
_diffrn_reflns_limit_l_min -23
_diffrn_reflns_number 4877
_diffrn_reflns_point_group_measured_fraction_full 0.757
_diffrn_reflns_point_group_measured_fraction_max 0.692
_diffrn_reflns_theta_full 25.242
_diffrn_reflns_theta_max 34.850
_diffrn_reflns_theta_min 3.617
_exptl_absorpt_coefficient_mu 0.134
_exptl_absorpt_correction_T_max 0.7469
_exptl_absorpt_correction_T_min 0.3881
_exptl_absorpt_correction_type multi-scan
_exptl_absorpt_process_details
'SADABS-2016/2 (Bruker,2016/2) was used for absorption correction. wR2(int) was 0.1687 before and 0.0935 after correction. The Ratio of minimum to maximum transmission is 0.5196. The \l/2 correction factor is Not present.'
_exptl_crystal_colour yellow
_exptl_crystal_colour_primary yellow
_exptl_crystal_density_diffrn 1.595
_exptl_crystal_description plate
_exptl_crystal_F_000 360
_exptl_crystal_size_max 0.32
_exptl_crystal_size_mid 0.23
_exptl_crystal_size_min 0.15
_refine_diff_density_max 0.410
_refine_diff_density_min -0.322
_refine_diff_density_rms 0.071
_refine_ls_abs_structure_details
;
 Flack x determined using 470 quotients [(I+)-(I-)]/[(I+)+(I-)]
 (Parsons, Flack and Wagner, Acta Cryst. B69 (2013) 249-259).
;
_refine_ls_abs_structure_Flack -2.7(10)
_refine_ls_extinction_method none
_refine_ls_goodness_of_fit_ref 1.083
_refine_ls_hydrogen_treatment mixed
_refine_ls_matrix_type full
_refine_ls_number_parameters 127
_refine_ls_number_reflns 2185
_refine_ls_number_restraints 5
_refine_ls_restrained_S_all 1.083
_refine_ls_R_factor_all 0.0680
_refine_ls_R_factor_gt 0.0622
_refine_ls_shift/su_max 0.000
_refine_ls_shift/su_mean 0.000
_refine_ls_structure_factor_coef Fsqd
_refine_ls_weighting_details 'w=1/[\s^2^(Fo^2^)+(0.0719P)^2^+0.3526P] where P=(Fo^2^+2Fc^2^)/3'
_refine_ls_weighting_scheme calc
_refine_ls_wR_factor_gt 0.1545
_refine_ls_wR_factor_ref 0.1592
_reflns_Friedel_coverage 0.402
_reflns_Friedel_fraction_full 0.531
_reflns_Friedel_fraction_max 0.397
_reflns_number_gt 1984
_reflns_number_total 2185
_reflns_threshold_expression 'I > 2\s(I)'
_cod_data_source_file d1nj00924a2.cif
_cod_data_source_block b
_cod_depositor_comments 'Adding full bibliography for 7060601--7060604.cif.'
_cod_original_cell_volume 721.2(3)
_cod_database_code 7060603
_shelx_shelxl_version_number 2018/3
_shelx_space_group_comment
;
The symmetry employed for this shelxl refinement is uniquely defined
by the following loop, which should always be used as a source of
symmetry information in preference to the above space-group names.
They are only intended as comments.
;
_shelx_estimated_absorpt_t_max 0.980
_shelx_estimated_absorpt_t_min 0.958
_olex2_refinement_description
;
1. Fixed Uiso
 At 1.2 times of:
  All C(H) groups
 At 1.5 times of:
  All N(H,H,H,H) groups, All O(H,H) groups
2. Restrained distances
 O2-H2A = O2-H2B
 0.85 with sigma of 0.02
 H2A-H2B
 1.34 with sigma of 0.04
3.a Aromatic/amide H refined with riding coordinates:
 C3(H3)
;
_olex2_submission_special_instructions 'No special instructions were received'

loop_
_space_group_symop_operation_xyz
'x, y, z'
'x, -y, z+1/2'
'x+1/2, y+1/2, z'
'x+1/2, -y+1/2, z+1/2'

loop_
_atom_site_label
_atom_site_type_symbol
_atom_site_fract_x
_atom_site_fract_y
_atom_site_fract_z
_atom_site_U_iso_or_equiv
_atom_site_adp_type
_atom_site_occupancy
_atom_site_site_symmetry_order
_atom_site_calc_flag
_atom_site_refinement_flags_posn
_atom_site_refinement_flags_adp
_atom_site_refinement_flags_occupancy
_atom_site_disorder_assembly
_atom_site_disorder_group
O1 O 0.4727(6) 0.23788(18) 0.41106(16) 0.0318(5) Uani 1 1 d . . . . .
N6 N 1.2768(6) 0.38558(17) 0.70227(18) 0.0240(4) Uani 1 1 d . . . . .
N7 N 0.7060(6) 0.53450(18) 0.35930(17) 0.0224(4) Uani 1 1 d . . . . .
H7A H 0.835(11) 0.487(4) 0.341(3) 0.034 Uiso 1 1 d R . . . .
H7B H 0.612(12) 0.516(4) 0.408(3) 0.034 Uiso 1 1 d R . . . .
H7C H 0.571(12) 0.554(3) 0.313(3) 0.034 Uiso 1 1 d R . . . .
H7D H 0.814(11) 0.592(4) 0.372(3) 0.034 Uiso 1 1 d R . . . .
N2 N 0.9513(5) 0.34643(16) 0.58516(14) 0.0157(4) Uani 1 1 d . . . . .
N1 N 0.7320(5) 0.35087(16) 0.51215(15) 0.0181(4) Uani 1 1 d . . . . .
N3 N 0.8203(6) 0.15146(17) 0.51215(17) 0.0237(5) Uani 1 1 d . . . . .
N5 N 1.2928(5) 0.27500(19) 0.68917(16) 0.0234(4) Uani 1 1 d . . . . .
N4 N 1.0253(6) 0.15361(17) 0.58024(17) 0.0230(5) Uani 1 1 d . . . . .
C3 C 1.0712(6) 0.42763(18) 0.63875(18) 0.0209(4) Uani 1 1 d . . . . .
H3 H 1.018682 0.501515 0.632387 0.025 Uiso 1 1 calc R . . . .
C2 C 1.0922(6) 0.25343(18) 0.61838(17) 0.0177(4) Uani 1 1 d . . . . .
C1 C 0.6708(6) 0.2517(2) 0.47720(18) 0.0195(4) Uani 1 1 d . . . . .
O2 O 0.6494(6) 0.11927(13) 0.79810(18) 0.0289(4) Uani 1 1 d D . . . .
H2A H 0.765(12) 0.153(3) 0.836(3) 0.043 Uiso 1 1 d DR . . . .
H2B H 0.541(12) 0.158(3) 0.762(3) 0.043 Uiso 1 1 d DR . . . .

loop_
_atom_site_aniso_label
_atom_site_aniso_U_11
_atom_site_aniso_U_22
_atom_site_aniso_U_33
_atom_site_aniso_U_23
_atom_site_aniso_U_13
_atom_site_aniso_U_12
O1 0.0396(12) 0.0269(9) 0.0279(12) 0.0004(8) -0.0138(10) -0.0069(9)
N6 0.0269(10) 0.0234(8) 0.0212(9) -0.0006(7) -0.0048(7) -0.0028(8)
N7 0.0255(9) 0.0210(8) 0.0205(10) -0.0020(8) -0.0026(7) -0.0014(8)
N2 0.0168(8) 0.0154(7) 0.0148(8) 0.0010(6) -0.0007(6) -0.0007(6)
N1 0.0185(8) 0.0181(8) 0.0174(9) 0.0008(7) -0.0033(7) 0.0006(7)
N3 0.0310(12) 0.0171(8) 0.0230(10) -0.0014(8) -0.0003(9) 0.0006(8)
N5 0.0246(10) 0.0239(8) 0.0213(11) 0.0027(8) -0.0056(8) 0.0011(8)
N4 0.0291(11) 0.0166(8) 0.0234(10) 0.0002(8) 0.0005(9) 0.0027(7)
C3 0.0258(10) 0.0174(8) 0.0194(10) -0.0017(8) -0.0027(8) -0.0024(8)
C2 0.0195(9) 0.0153(8) 0.0183(11) 0.0026(7) 0.0008(7) 0.0011(7)
C1 0.0212(10) 0.0193(9) 0.0180(11) 0.0006(7) -0.0006(8) -0.0018(8)
O2 0.0326(9) 0.0196(7) 0.0340(10) 0.0022(9) -0.0089(7) -0.0018(8)

loop_
_atom_type_symbol
_atom_type_description
_atom_type_scat_dispersion_real
_atom_type_scat_dispersion_imag
_atom_type_scat_source
C C 0.0033 0.0016 'International Tables Vol C Tables 4.2.6.8 and 6.1.1.4'
H H 0.0000 0.0000 'International Tables Vol C Tables 4.2.6.8 and 6.1.1.4'
N N 0.0061 0.0033 'International Tables Vol C Tables 4.2.6.8 and 6.1.1.4'
O O 0.0106 0.0060 'International Tables Vol C Tables 4.2.6.8 and 6.1.1.4'

loop_
_geom_angle_atom_site_label_1
_geom_angle_atom_site_label_2
_geom_angle_atom_site_label_3
_geom_angle
_geom_angle_site_symmetry_1
_geom_angle_site_symmetry_3
_geom_angle_publ_flag
C3 N6 N5 108.3(2) . . ?
H7A N7 H7B 112(5) . . ?
H7A N7 H7C 109(4) . . ?
H7A N7 H7D 109(4) . . ?
H7B N7 H7C 116(4) . . ?
H7B N7 H7D 106(4) . . ?
H7C N7 H7D 104(4) . . ?
C3 N2 N1 129.78(19) . . ?
C3 N2 C2 105.55(19) . . ?
C2 N2 N1 124.67(19) . . ?
C1 N1 N2 111.84(19) . . ?
N4 N3 C1 120.7(2) . . ?
C2 N5 N6 106.1(2) . . ?
N3 N4 C2 117.0(2) . . ?
N6 C3 N2 109.3(2) . . ?
N6 C3 H3 125.4 . . ?
N2 C3 H3 125.4 . . ?
N2 C2 N4 121.7(2) . . ?
N5 C2 N2 110.8(2) . . ?
N5 C2 N4 127.5(2) . . ?
O1 C1 N1 121.8(2) . . ?
O1 C1 N3 114.2(2) . . ?
N1 C1 N3 124.0(2) . . ?
H2A O2 H2B 115(4) . . ?

loop_
_geom_bond_atom_site_label_1
_geom_bond_atom_site_label_2
_geom_bond_distance
_geom_bond_site_symmetry_2
_geom_bond_publ_flag
O1 C1 1.248(3) . ?
N6 N5 1.365(3) . ?
N6 C3 1.330(3) . ?
N7 H7A 0.83(5) . ?
N7 H7B 0.85(5) . ?
N7 H7C 0.89(5) . ?
N7 H7D 0.85(4) . ?
N2 N1 1.368(3) . ?
N2 C3 1.345(3) . ?
N2 C2 1.353(3) . ?
N1 C1 1.334(3) . ?
N3 N4 1.276(3) . ?
N3 C1 1.450(3) . ?
N5 C2 1.323(3) . ?
N4 C2 1.364(3) . ?
C3 H3 0.9300 . ?
O2 H2A 0.82(2) . ?
O2 H2B 0.83(2) . ?

loop_
_geom_hbond_atom_site_label_D
_geom_hbond_atom_site_label_H
_geom_hbond_atom_site_label_A
_geom_hbond_distance_DH
_geom_hbond_distance_HA
_geom_hbond_distance_DA
_geom_hbond_angle_DHA
_geom_hbond_site_symmetry_A
_geom_hbond_publ_flag
N7 H7A O2 0.83(5) 1.93(5) 2.761(3) 178(5) 4_554 yes
N7 H7B N1 0.85(5) 2.57(4) 3.170(3) 129(4) . yes
N7 H7B N3 0.85(5) 2.57(5) 3.116(4) 124(4) 3_455 yes
N7 H7C N6 0.89(5) 2.11(5) 3.000(3) 175(4) 2_464 yes
N7 H7D O1 0.85(4) 1.97(4) 2.800(3) 168(5) 3 yes
O2 H2A O1 0.82(2) 1.91(2) 2.710(3) 166(5) 4 yes
O2 H2B N5 0.83(2) 2.02(2) 2.843(3) 170(5) 1_455 yes

loop_
_geom_torsion_atom_site_label_1
_geom_torsion_atom_site_label_2
_geom_torsion_atom_site_label_3
_geom_torsion_atom_site_label_4
_geom_torsion
_geom_torsion_site_symmetry_1
_geom_torsion_site_symmetry_2
_geom_torsion_site_symmetry_3
_geom_torsion_site_symmetry_4
_geom_torsion_publ_flag
N6 N5 C2 N2 0.6(3) . . . . ?
N6 N5 C2 N4 -179.5(3) . . . . ?
N2 N1 C1 O1 178.8(3) . . . . ?
N2 N1 C1 N3 -0.3(4) . . . . ?
N1 N2 C3 N6 179.5(2) . . . . ?
N1 N2 C2 N5 -180.0(2) . . . . ?
N1 N2 C2 N4 0.2(4) . . . . ?
N3 N4 C2 N2 -0.7(4) . . . . ?
N3 N4 C2 N5 179.5(3) . . . . ?
N5 N6 C3 N2 0.5(3) . . . . ?
N4 N3 C1 O1 -179.4(3) . . . . ?
N4 N3 C1 N1 -0.2(4) . . . . ?
C3 N6 N5 C2 -0.7(3) . . . . ?
C3 N2 N1 C1 -179.2(3) . . . . ?
C3 N2 C2 N5 -0.3(3) . . . . ?
C3 N2 C2 N4 179.8(3) . . . . ?
C2 N2 N1 C1 0.3(3) . . . . ?
C2 N2 C3 N6 -0.1(3) . . . . ?
C1 N3 N4 C2 0.7(4) . . . . ?
